data_8100386
loop_
_publ_author_name
'Casellato, U.'
'Ettorre, R.'
'Graziani, R.'

_publ_section_title
;
Crystal structure of bis(1-phenylimidazolium) tetrachlorocuprate(II), 
(C~9~H~9~N~2~)~2~(CuCl~4~)
;
_journal_issue 3
_journal_name_full 'Zeitschrift f\"ur Kristallographie - New Crystal Structures'
_journal_page_first 343
_journal_page_last 344
_journal_volume 218
_journal_year 2003
_chemical_formula_structural '(C9 H9 N2)2 (CuCl4)'
_chemical_formula_sum 'C18 H18 Cl4 Cu N4'
_chemical_formula_weight 495.70
_space_group_IT_number 5
_symmetry_cell_setting monoclinic
_symmetry_space_group_name_Hall 'C 2y'
_symmetry_space_group_name_H-M 'C 1 2 1'
_cell_angle_alpha 90.00
_cell_angle_beta 102.61(3)
_cell_angle_gamma 90.00
_cell_formula_units_Z 4
_cell_length_a 14.109(3)
_cell_length_b 10.263(2)
_cell_length_c 15.290(3)
_cell_measurement_temperature 293(2)
_cell_volume 2160.6(8)
_diffrn_ambient_temperature 293(2)
_exptl_crystal_density_diffrn 1.524
_refine_ls_R_factor_obs 0.0398
_refine_ls_wR_factor_obs 0.0984
_cod_original_sg_symbol_H-M 'C 2'
_cod_original_formula_sum 'C18 H18 Cl4 Cu1 N4'
_cod_database_code 8100386

loop_
_symmetry_equiv_pos_as_xyz
'x, y, z'
'-x, y, -z'
'1/2+x, 1/2+y, z'
'1/2-x, 1/2+y, -z'

loop_
_atom_site_aniso_label
_atom_site_aniso_U_11
_atom_site_aniso_U_22
_atom_site_aniso_U_33
_atom_site_aniso_U_23
_atom_site_aniso_U_13
_atom_site_aniso_U_12
Cu1 0.0459(8) 0.0468(11) 0.0377(11) 0.000 0.0052(7) 0.000
Cl1 0.075(2) 0.071(2) 0.052(2) -0.008(2) 0.013(2) 0.007(2)
Cl2 0.068(2) 0.062(2) 0.059(2) -0.013(2) 0.0044(15) 0.000(2)
Cu2 0.0821(13) 0.0495(12) 0.053(2) 0.000 0.0109(11) 0.000
Cl3 0.078(2) 0.0435(15) 0.062(2) -0.006(2) 0.015(2) 0.0130(15)
Cl4 0.068(2) 0.054(2) 0.057(2) 0.013(2) 0.0050(14) 0.0061(15)
N1 0.051(5) 0.045(6) 0.057(6) -0.014(5) 0.013(4) -0.020(5)
N2 0.106(8) 0.052(6) 0.074(8) 0.017(5) 0.026(7) -0.041(6)
N3 0.057(5) 0.053(6) 0.059(7) -0.004(6) 0.018(5) 0.002(5)
N4 0.107(9) 0.064(7) 0.092(10) -0.019(7) 0.027(8) -0.001(6)
C2 0.085(8) 0.034(5) 0.068(8) -0.008(6) 0.009(7) 0.010(6)
C3 0.081(8) 0.086(10) 0.080(9) -0.032(7) 0.007(7) 0.003(8)
C4 0.147(15) 0.068(10) 0.078(10) 0.032(9) 0.034(10) 0.004(10)
C5 0.179(19) 0.134(16) 0.057(9) -0.029(10) 0.041(11) 0.013(14)
C6 0.109(9) 0.043(6) 0.053(7) 0.000(6) 0.020(7) -0.025(7)
C1 0.069(7) 0.044(6) 0.077(9) 0.009(7) 0.023(6) 0.009(7)
C7 0.107(9) 0.062(7) 0.043(6) 0.002(5) 0.020(6) -0.019(7)
C8 0.086(9) 0.049(7) 0.066(9) 0.022(6) 0.007(7) -0.001(6)
C9 0.072(7) 0.097(11) 0.034(5) 0.006(6) -0.006(5) -0.009(7)
C11 0.066(7) 0.076(9) 0.066(8) 0.006(7) 0.021(6) -0.011(7)
C12 0.105(10) 0.034(5) 0.124(13) 0.034(6) 0.036(9) 0.004(6)
C13 0.106(12) 0.106(16) 0.095(11) 0.013(11) 0.038(10) 0.011(11)
C14 0.133(13) 0.076(9) 0.076(9) 0.032(8) 0.036(9) -0.014(9)
C15 0.111(12) 0.104(12) 0.074(11) -0.022(10) 0.046(9) 0.005(11)
C10 0.037(4) 0.055(6) 0.045(6) -0.008(5) 0.008(4) -0.003(5)
C16 0.075(7) 0.041(6) 0.091(10) -0.021(6) 0.015(7) -0.031(5)
C17 0.100(10) 0.089(12) 0.073(11) -0.009(9) 0.022(9) -0.014(9)
C18 0.065(7) 0.044(6) 0.091(11) -0.011(6) 0.006(7) -0.019(6)

loop_
_atom_site_label
_atom_site_type_symbol
_atom_site_fract_x
_atom_site_fract_y
_atom_site_fract_z
_atom_site_U_iso_or_equiv
_atom_site_thermal_displace_type
_atom_site_occupancy
_atom_site_calc_flag
_atom_site_refinement_flags
_atom_site_disorder_group
Cu1 Cu 0.0000 0.1377 0.0000 0.0441(5) Uani 1 d S .
Cl1 Cl 0.1043(2) 0.0537(5) -0.0770(2) 0.0662(9) Uani 1 d . .
Cl2 Cl 0.1049(3) 0.2285(4) 0.1146(3) 0.0641(9) Uani 1 d . .
Cu2 Cu 0.0000 -0.69524(13) -0.5000 0.0621(7) Uani 1 d S .
Cl3 Cl -0.1042(2) -0.6112(4) -0.4219(2) 0.0612(9) Uani 1 d . .
Cl4 Cl 0.1060(2) -0.7851(4) -0.3846(3) 0.0611(9) Uani 1 d . .
N1 N 0.1381(7) 0.5391(11) 0.8034(8) 0.051(3) Uani 1 d . .
N2 N 0.1131(8) 0.3508(11) 0.8567(8) 0.077(4) Uani 1 d . .
H2N H 0.0937(8) 0.2718(11) 0.8596(8) 0.092 Uiso 1 calc R .
N3 N -0.1343(8) -0.0957(12) -0.3048(9) 0.055(3) Uani 1 d . .
N4 N -0.1206(9) 0.0926(13) -0.3626(10) 0.087(4) Uani 1 d . .
H4N H -0.1022(9) 0.1714(13) -0.3683(10) 0.104 Uiso 1 calc R .
C2 C 0.1335(6) 0.7680(8) 0.7762(5) 0.064(4) Uani 1 d G .
H2 H 0.1413(6) 0.7837(8) 0.8372(5) 0.077 Uiso 1 calc R .
C3 C 0.1261(6) 0.8718(6) 0.7166(6) 0.084(5) Uani 1 d G .
H3 H 0.1290(10) 0.9569(7) 0.7379(9) 0.101 Uiso 1 calc R .
C4 C 0.1143(7) 0.8482(8) 0.6254(6) 0.096(6) Uani 1 d G .
H4 H 0.1094(11) 0.9177(10) 0.5855(8) 0.115 Uiso 1 calc R .
C5 C 0.1100(7) 0.7210(9) 0.5936(4) 0.121(7) Uani 1 d G .
H5 H 0.1021(10) 0.7053(13) 0.5326(4) 0.145 Uiso 1 calc R .
C6 C 0.1174(7) 0.6172(7) 0.6532(5) 0.068(4) Uani 1 d G .
H6 H 0.1145(10) 0.5321(8) 0.6319(7) 0.082 Uiso 1 calc R .
C1 C 0.1291(6) 0.6407(7) 0.7444(5) 0.063(3) Uani 1 d G .
C7 C 0.0899(11) 0.4331(14) 0.7864(8) 0.071(4) Uani 1 d . .
H7 H 0.0454(11) 0.4154(14) 0.7333(8) 0.085 Uiso 1 calc R .
C8 C 0.1754(11) 0.4211(13) 0.9235(10) 0.068(4) Uani 1 d . .
H8 H 0.2023(11) 0.3898(13) 0.9806(10) 0.082 Uiso 1 calc R .
C9 C 0.1901(9) 0.5352(17) 0.8948(8) 0.070(4) Uani 1 d . .
H9 H 0.2270(9) 0.6017(17) 0.9269(8) 0.085 Uiso 1 calc R .
C11 C -0.1356(5) -0.3295(8) -0.2713(5) 0.068(4) Uani 1 d G .
H11 H -0.1446(5) -0.3476(8) -0.3321(5) 0.082 Uiso 1 calc R .
C12 C -0.1278(7) -0.4309(6) -0.2098(7) 0.086(5) Uani 1 d G .
H12 H -0.1317(10) -0.5168(6) -0.2296(10) 0.103 Uiso 1 calc R .
C13 C -0.1143(7) -0.4038(9) -0.1189(6) 0.100(6) Uani 1 d G .
H13 H -0.1091(10) -0.4717(11) -0.0778(8) 0.120 Uiso 1 calc R .
C14 C -0.1085(6) -0.2754(11) -0.0894(4) 0.093(5) Uani 1 d G .
H14 H -0.0994(9) -0.2573(14) -0.0285(4) 0.111 Uiso 1 calc R .
C15 C -0.1162(6) -0.1740(8) -0.1508(5) 0.092(5) Uani 1 d G .
H15 H -0.1124(10) -0.0881(8) -0.1310(7) 0.111 Uiso 1 calc R .
C10 C -0.1298(5) -0.2011(7) -0.2417(5) 0.046(3) Uani 1 d G .
C16 C -0.0952(10) 0.0279(12) -0.2905(11) 0.070(4) Uani 1 d . .
H16 H -0.0568(10) 0.0586(12) -0.2372(11) 0.084 Uiso 1 calc R .
C17 C -0.1766(13) 0.0294(18) -0.4265(12) 0.087(5) Uani 1 d . .
H17 H -0.2036(13) 0.0575(18) -0.4844(12) 0.104 Uiso 1 calc R .
C18 C -0.1872(9) -0.0943(13) -0.3869(10) 0.068(4) Uani 1 d . .
H18 H -0.2253(9) -0.1627(13) -0.4147(10) 0.082 Uiso 1 calc R .

loop_
_geom_bond_atom_site_label_1
_geom_bond_atom_site_label_2
_geom_bond_distance
_geom_bond_site_symmetry_2
_geom_bond_publ_flag
Cu1 Cl2 2.235(4) 2 ?
Cu1 Cl2 2.235(4) . ?
Cu1 Cl1 2.248(3) 2 ?
Cu1 Cl1 2.248(3) . ?
Cu2 Cl4 2.247(3) 2_554 ?
Cu2 Cl4 2.247(3) . ?
Cu2 Cl3 2.258(3) . ?
Cu2 Cl3 2.258(3) 2_554 ?
N1 C7 1.28(2) . ?
N1 C1 1.366(14) . ?
N1 C9 1.43(2) . ?
N2 C7 1.35(2) . ?
N2 C8 1.39(2) . ?
N3 C18 1.31(2) . ?
N3 C16 1.38(2) . ?
N3 C10 1.440(14) . ?
N4 C16 1.27(2) . ?
N4 C17 1.29(2) . ?
C2 C3 1.39 . ?
C2 C1 1.39 . ?
C3 C4 1.39 . ?
C4 C5 1.39 . ?
C5 C6 1.39 . ?
C6 C1 1.39 . ?
C8 C9 1.28(2) . ?
C11 C12 1.39 . ?
C11 C10 1.39 . ?
C12 C13 1.39 . ?
C13 C14 1.39 . ?
C14 C15 1.39 . ?
C15 C10 1.39 . ?
C17 C18 1.43(2) . ?
